data_4317862
loop_
_publ_author_name
'Nadezhda A. Bokach'
'Vadim Yu. Kukushkin'
'Maxim L. Kuznetsov'
'Dmitrii A. Garnovskii'
'Giovanni Natile'
'Armando J. L. Pombeiro'

_publ_section_title
;
 Direct Addition of Alcohols to Organonitriles Activated by Ligation to a
 Platinum(IV) Center
;
_journal_name_full 'Inorganic Chemistry'
_journal_page_first 2041
_journal_page_last 2053
_journal_paper_doi 10.1021/ic011025h
_journal_volume 41
_journal_year 2002
_chemical_formula_sum 'C12 H26 Cl4 N2 O2 Pt'
_chemical_formula_weight 567.24
_chemical_name_systematic
;
  ?
;
_space_group_IT_number 2
_symmetry_cell_setting triclinic
_symmetry_space_group_name_Hall '-P 1'
_symmetry_space_group_name_H-M 'P -1'
_atom_sites_solution_hydrogens geom
_atom_sites_solution_primary direct
_atom_sites_solution_secondary difmap
_audit_creation_method SHELXL-97
_cell_angle_alpha 98.420(10)
_cell_angle_beta 104.790(10)
_cell_angle_gamma 104.130(10)
_cell_formula_units_Z 1
_cell_length_a 6.3250(10)
_cell_length_b 8.1800(10)
_cell_length_c 10.7290(10)
_cell_measurement_reflns_used 24
_cell_measurement_temperature 293(2)
_cell_measurement_theta_max 12.5
_cell_measurement_theta_min 11.6
_cell_volume 507.41(12)
_computing_structure_refinement 'SHELXL-97 (Sheldrick, 1997)'
_computing_structure_solution 'SHELXS-97 (Sheldrick, 1990)'
_diffrn_ambient_temperature 293(2)
_diffrn_measured_fraction_theta_full 0.960
_diffrn_measured_fraction_theta_max 0.960
_diffrn_measurement_device_type 'Enraf-Nonius CAD-4'
_diffrn_measurement_method theta-2theta
_diffrn_radiation_monochromator beta-filter
_diffrn_radiation_source 'fine-focus sealed tube'
_diffrn_radiation_type MoK\a
_diffrn_radiation_wavelength 0.71073
_diffrn_reflns_av_R_equivalents 0.0165
_diffrn_reflns_av_sigmaI/netI 0.0204
_diffrn_reflns_limit_h_max 7
_diffrn_reflns_limit_h_min 0
_diffrn_reflns_limit_k_max 9
_diffrn_reflns_limit_k_min -9
_diffrn_reflns_limit_l_max 12
_diffrn_reflns_limit_l_min -12
_diffrn_reflns_number 1886
_diffrn_reflns_theta_full 24.97
_diffrn_reflns_theta_max 24.97
_diffrn_reflns_theta_min 2.01
_diffrn_standards_decay_% 4.2
_diffrn_standards_interval_time 60
_diffrn_standards_number 3
_exptl_absorpt_coefficient_mu 7.444
_exptl_absorpt_correction_T_max 0.641
_exptl_absorpt_correction_T_min 0.409
_exptl_absorpt_correction_type numeric
_exptl_crystal_colour yellow
_exptl_crystal_density_diffrn 1.856
_exptl_crystal_density_method 'not measured'
_exptl_crystal_description plate
_exptl_crystal_F_000 274
_exptl_crystal_size_max 0.40
_exptl_crystal_size_mid 0.17
_exptl_crystal_size_min 0.06
_refine_diff_density_max 1.410
_refine_diff_density_min -1.529
_refine_diff_density_rms 0.123
_refine_ls_extinction_method none
_refine_ls_goodness_of_fit_ref 1.095
_refine_ls_hydrogen_treatment mixed
_refine_ls_matrix_type full
_refine_ls_number_parameters 149
_refine_ls_number_reflns 1715
_refine_ls_number_restraints 0
_refine_ls_restrained_S_all 1.095
_refine_ls_R_factor_all 0.0207
_refine_ls_R_factor_gt 0.0207
_refine_ls_shift/su_max 0.000
_refine_ls_shift/su_mean 0.000
_refine_ls_structure_factor_coef Fsqd
_refine_ls_weighting_details 'calc w=1/[\s^2^(Fo^2^)+(0.0401P)^2^+0.0000P] where P=(Fo^2^+2Fc^2^)/3'
_refine_ls_weighting_scheme calc
_refine_ls_wR_factor_gt 0.0504
_refine_ls_wR_factor_ref 0.0504
_reflns_number_gt 1715
_reflns_number_total 1715
_reflns_threshold_expression >2sigma(I)
_cod_data_source_file ic011025h_3.cif
_cod_data_source_block trans-[PtCl4{NH=C(Et)OPr-i}2]
_cod_depositor_comments
;
The following automatic conversions were performed:

'_symmetry_cell_setting' value 'Triclinic' changed to 'triclinic'
according to the built-in table from CIF Core dictionary named
'cif_core.dic' version 2.4.1 from 2010-06-29.

Automatic conversion script
Id: cif_fix_values 1646 2011-03-28 12:23:43Z adriana 
;
_cod_original_cell_volume 507.41(11)
_cod_database_code 4317862

loop_
_symmetry_equiv_pos_as_xyz
'x, y, z'
'-x, -y, -z'

loop_
_atom_site_label
_atom_site_type_symbol
_atom_site_fract_x
_atom_site_fract_y
_atom_site_fract_z
_atom_site_U_iso_or_equiv
_atom_site_adp_type
_atom_site_occupancy
_atom_site_symmetry_multiplicity
_atom_site_calc_flag
_atom_site_refinement_flags
_atom_site_disorder_assembly
_atom_site_disorder_group
Pt Pt 0.0000 0.0000 0.0000 0.03284(9) Uani 1 2 d S . .
Cl1 Cl 0.36389(17) 0.07958(14) 0.14835(11) 0.0483(2) Uani 1 1 d . . .
Cl2 Cl -0.02516(19) 0.27846(13) 0.05256(11) 0.0486(2) Uani 1 1 d . . .
O O 0.2754(6) 0.1259(4) -0.3095(3) 0.0478(7) Uani 1 1 d . . .
N N 0.1622(6) 0.0863(4) -0.1280(3) 0.0398(7) Uani 1 1 d . . .
C1 C 0.1426(7) 0.0384(5) -0.2497(4) 0.0403(8) Uani 1 1 d . . .
C2 C -0.0274(9) -0.1203(6) -0.3417(5) 0.0493(10) Uani 1 1 d . . .
C3 C 0.0841(13) -0.2419(9) -0.3998(8) 0.0747(17) Uani 1 1 d . . .
C4 C 0.4618(8) 0.2837(6) -0.2376(5) 0.0497(10) Uani 1 1 d . . .
C5 C 0.3670(13) 0.4334(7) -0.2157(8) 0.0761(17) Uani 1 1 d . . .
C6 C 0.6211(13) 0.3039(11) -0.3203(8) 0.0819(19) Uani 1 1 d . . .
H1N H 0.268(8) 0.175(6) -0.087(4) 0.034(11) Uiso 1 1 d . . .
H21 H -0.125(10) -0.087(7) -0.407(6) 0.055(14) Uiso 1 1 d . . .
H22 H -0.107(11) -0.163(9) -0.296(6) 0.071(18) Uiso 1 1 d . . .
H31 H -0.030(12) -0.347(10) -0.451(7) 0.08(2) Uiso 1 1 d . . .
H32 H 0.158(19) -0.196(14) -0.451(11) 0.14(4) Uiso 1 1 d . . .
H33 H 0.170(15) -0.279(11) -0.327(9) 0.10(3) Uiso 1 1 d . . .
H4 H 0.524(8) 0.271(6) -0.162(5) 0.040(12) Uiso 1 1 d . . .
H51 H 0.281(17) 0.448(13) -0.294(10) 0.12(3) Uiso 1 1 d . . .
H52 H 0.253(12) 0.410(9) -0.164(6) 0.071(18) Uiso 1 1 d . . .
H53 H 0.478(14) 0.534(11) -0.170(8) 0.10(2) Uiso 1 1 d . . .
H61 H 0.535(13) 0.310(10) -0.411(8) 0.09(2) Uiso 1 1 d . . .
H62 H 0.750(14) 0.412(11) -0.287(7) 0.10(2) Uiso 1 1 d . . .
H63 H 0.662(15) 0.213(12) -0.341(9) 0.10(3) Uiso 1 1 d . . .

loop_
_atom_site_aniso_label
_atom_site_aniso_U_11
_atom_site_aniso_U_22
_atom_site_aniso_U_33
_atom_site_aniso_U_23
_atom_site_aniso_U_13
_atom_site_aniso_U_12
Pt 0.02923(12) 0.02787(12) 0.03704(13) 0.00358(8) 0.00602(8) 0.00697(8)
Cl1 0.0334(5) 0.0500(6) 0.0513(6) 0.0055(4) 0.0014(4) 0.0097(4)
Cl2 0.0532(6) 0.0327(5) 0.0570(6) 0.0038(4) 0.0121(5) 0.0158(4)
O 0.0514(17) 0.0431(16) 0.0422(15) 0.0080(12) 0.0133(13) 0.0037(13)
N 0.0330(17) 0.0348(17) 0.0436(18) 0.0023(14) 0.0092(14) 0.0024(14)
C1 0.041(2) 0.035(2) 0.043(2) 0.0094(16) 0.0100(17) 0.0100(16)
C2 0.051(3) 0.047(2) 0.039(2) 0.0040(19) 0.009(2) 0.003(2)
C3 0.076(4) 0.053(3) 0.075(4) -0.014(3) 0.009(3) 0.016(3)
C4 0.048(2) 0.047(2) 0.044(2) 0.0110(19) 0.008(2) 0.0022(19)
C5 0.080(4) 0.040(3) 0.095(5) 0.012(3) 0.013(4) 0.009(3)
C6 0.071(4) 0.085(5) 0.079(4) 0.019(4) 0.034(4) -0.009(4)

loop_
_atom_type_symbol
_atom_type_description
_atom_type_scat_dispersion_real
_atom_type_scat_dispersion_imag
_atom_type_scat_source
C C 0.0033 0.0016 'International Tables Vol C Tables 4.2.6.8 and 6.1.1.4'
H H 0.0000 0.0000 'International Tables Vol C Tables 4.2.6.8 and 6.1.1.4'
N N 0.0061 0.0033 'International Tables Vol C Tables 4.2.6.8 and 6.1.1.4'
O O 0.0106 0.0060 'International Tables Vol C Tables 4.2.6.8 and 6.1.1.4'
Cl Cl 0.1484 0.1585 'International Tables Vol C Tables 4.2.6.8 and 6.1.1.4'
Pt Pt -1.7033 8.3905 'International Tables Vol C Tables 4.2.6.8 and 6.1.1.4'

loop_
_geom_angle_atom_site_label_1
_geom_angle_atom_site_label_2
_geom_angle_atom_site_label_3
_geom_angle
_geom_angle_site_symmetry_1
_geom_angle_site_symmetry_3
_geom_angle_publ_flag
N Pt N 180.0(3) 2 . ?
N Pt Cl1 84.70(10) 2 2 ?
N Pt Cl1 95.30(10) . 2 ?
N Pt Cl1 95.30(10) 2 . ?
N Pt Cl1 84.70(10) . . ?
Cl1 Pt Cl1 180.00(5) 2 . ?
N Pt Cl2 93.96(10) 2 . ?
N Pt Cl2 86.04(10) . . ?
Cl1 Pt Cl2 89.02(4) 2 . ?
Cl1 Pt Cl2 90.98(4) . . ?
N Pt Cl2 86.04(10) 2 2 ?
N Pt Cl2 93.96(10) . 2 ?
Cl1 Pt Cl2 90.98(4) 2 2 ?
Cl1 Pt Cl2 89.02(4) . 2 ?
Cl2 Pt Cl2 180.0 . 2 ?
C1 O C4 121.6(3) . . ?
C1 N Pt 136.4(3) . . ?
N C1 O 123.0(4) . . ?
N C1 C2 125.3(4) . . ?
O C1 C2 111.7(4) . . ?
C1 C2 C3 112.5(4) . . ?
O C4 C6 105.0(4) . . ?
O C4 C5 110.0(4) . . ?
C6 C4 C5 114.3(6) . . ?

loop_
_geom_bond_atom_site_label_1
_geom_bond_atom_site_label_2
_geom_bond_distance
_geom_bond_site_symmetry_2
_geom_bond_publ_flag
Pt N 2.021(3) 2 ?
Pt N 2.021(3) . ?
Pt Cl1 2.3128(10) 2 ?
Pt Cl1 2.3128(10) . ?
Pt Cl2 2.3191(10) . ?
Pt Cl2 2.3191(10) 2 ?
O C1 1.322(5) . ?
O C4 1.467(5) . ?
N C1 1.272(6) . ?
C1 C2 1.489(6) . ?
C2 C3 1.503(8) . ?
C4 C6 1.500(8) . ?
C4 C5 1.504(8) . ?
